data_7017468
loop_
_publ_author_name
'Hu, Ting-Chuan'
'Hsiao, Pei-I'
'Wang, Tsang-Hsiu'
'Yang, Yu-Wen'
'Chang, Chih-Yun'
'Wu, Yuan-Hsun'
'Sun, Wei-Chen'
'Yu, Ming-Shiuan'
'Lee, Ching-Yu'
'Lo, Yih-Hsing'

_publ_section_title
;
 Ruthenium-catalyzed oxidation of a carbon-carbon triple bond: facile
 syntheses of alkenyl 1,2-diketones from alkynes.
;
_journal_issue 47
_journal_name_full 'Dalton transactions (Cambridge, England : 2003)'
_journal_page_first 12663
_journal_page_last 12666
_journal_paper_doi 10.1039/c1dt11642h
_journal_volume 40
_journal_year 2011
_chemical_formula_moiety 'C45 H42 B N6 O P Ru'
_chemical_formula_sum 'C45 H42 B N6 O P Ru'
_chemical_formula_weight 825.70
_chemical_name_systematic
;
?
;
_space_group_IT_number 14
_symmetry_cell_setting monoclinic
_symmetry_space_group_name_Hall '-P 2yn'
_symmetry_space_group_name_H-M 'P 1 21/n 1'
_atom_sites_solution_hydrogens geom
_atom_sites_solution_primary direct
_atom_sites_solution_secondary difmap
_audit_creation_method SHELXL-97
_cell_angle_alpha 90.00
_cell_angle_beta 91.513(2)
_cell_angle_gamma 90.00
_cell_formula_units_Z 8
_cell_length_a 24.6370(10)
_cell_length_b 10.0656(4)
_cell_length_c 32.0278(13)
_cell_measurement_reflns_used 0
_cell_measurement_temperature 200(2)
_cell_measurement_theta_max 0
_cell_measurement_theta_min 0
_cell_volume 7939.7(6)
_computing_molecular_graphics 'Ortep-3 for Windows (Farrugia, 1997)'
_computing_publication_material 'WinGX publication routines (Farrugia, 1999)'
_computing_structure_refinement 'SHELXL-97 (Sheldrick, 1997)'
_computing_structure_solution 'SHELXS-86 (Sheldrick, 1986)'
_diffrn_ambient_temperature 200(2)
_diffrn_measured_fraction_theta_full 0.998
_diffrn_measured_fraction_theta_max 0.998
_diffrn_radiation_monochromator graphite
_diffrn_radiation_source 'fine-focus sealed tube'
_diffrn_radiation_type MoK\a
_diffrn_radiation_wavelength 0.71073
_diffrn_reflns_av_R_equivalents 0.0574
_diffrn_reflns_av_sigmaI/netI 0.0662
_diffrn_reflns_limit_h_max 29
_diffrn_reflns_limit_h_min -29
_diffrn_reflns_limit_k_max 9
_diffrn_reflns_limit_k_min -11
_diffrn_reflns_limit_l_max 37
_diffrn_reflns_limit_l_min -34
_diffrn_reflns_number 53461
_diffrn_reflns_theta_full 25.03
_diffrn_reflns_theta_max 25.03
_diffrn_reflns_theta_min 1.03
_exptl_absorpt_coefficient_mu 0.479
_exptl_absorpt_correction_T_max 0.9765
_exptl_absorpt_correction_T_min 0.8243
_exptl_absorpt_correction_type multi-scan
_exptl_crystal_colour green(dark)
_exptl_crystal_density_diffrn 1.382
_exptl_crystal_density_method 'not measured'
_exptl_crystal_description prism
_exptl_crystal_F_000 3408
_exptl_crystal_size_max 0.42
_exptl_crystal_size_mid 0.18
_exptl_crystal_size_min 0.05
_refine_diff_density_max 0.751
_refine_diff_density_min -0.556
_refine_diff_density_rms 0.152
_refine_ls_extinction_method none
_refine_ls_goodness_of_fit_ref 1.064
_refine_ls_hydrogen_treatment constr
_refine_ls_matrix_type full
_refine_ls_number_parameters 995
_refine_ls_number_reflns 13970
_refine_ls_number_restraints 0
_refine_ls_restrained_S_all 1.064
_refine_ls_R_factor_all 0.0758
_refine_ls_R_factor_gt 0.0457
_refine_ls_shift/su_max 0.021
_refine_ls_shift/su_mean 0.013
_refine_ls_structure_factor_coef Fsqd
_refine_ls_weighting_details 'calc w=1/[\s^2^(Fo^2^)+(0.0542P)^2^+0.0772P] where P=(Fo^2^+2Fc^2^)/3'
_refine_ls_weighting_scheme calc
_refine_ls_wR_factor_gt 0.0951
_refine_ls_wR_factor_ref 0.1137
_reflns_number_gt 10303
_reflns_number_total 13970
_reflns_threshold_expression >2sigma(I)
_cod_data_source_file c1dt11642h.txt
_cod_data_source_block a12437
_cod_original_sg_symbol_H-M 'P 21/n'
_cod_database_code 7017468

loop_
_symmetry_equiv_pos_as_xyz
'x, y, z'
'-x+1/2, y+1/2, -z+1/2'
'-x, -y, -z'
'x-1/2, -y-1/2, z-1/2'

loop_
_atom_site_label
_atom_site_type_symbol
_atom_site_fract_x
_atom_site_fract_y
_atom_site_fract_z
_atom_site_U_iso_or_equiv
_atom_site_adp_type
_atom_site_occupancy
_atom_site_symmetry_multiplicity
_atom_site_calc_flag
_atom_site_refinement_flags
C1 C 0.34924(16) -0.1363(4) 0.05887(13) 0.0301(10) Uani 1 1 d .
H1 H 0.3283 -0.1386 0.0833 0.036 Uiso 1 1 calc R
C2 C 0.39083(16) -0.2247(4) 0.05017(13) 0.0375(11) Uani 1 1 d .
H2 H 0.4035 -0.2966 0.0669 0.045 Uiso 1 1 calc R
C3 C 0.40955(16) -0.1855(4) 0.01215(14) 0.0347(11) Uani 1 1 d .
H3 H 0.4383 -0.2262 -0.0023 0.042 Uiso 1 1 calc R
C4 C 0.24057(17) 0.0513(4) -0.06766(13) 0.0305(10) Uani 1 1 d .
H4 H 0.2044 0.0749 -0.0613 0.037 Uiso 1 1 calc R
C5 C 0.25634(18) 0.0037(4) -0.10601(13) 0.0381(11) Uani 1 1 d .
H5 H 0.2342 -0.0108 -0.1303 0.046 Uiso 1 1 calc R
C6 C 0.31093(18) -0.0181(4) -0.10118(13) 0.0364(11) Uani 1 1 d .
H6 H 0.3339 -0.0512 -0.1221 0.044 Uiso 1 1 calc R
C7 C 0.39671(15) 0.3315(4) 0.00637(13) 0.0295(10) Uani 1 1 d .
H7 H 0.3843 0.4006 0.0239 0.035 Uiso 1 1 calc R
C8 C 0.44466(16) 0.3360(4) -0.01558(13) 0.0383(11) Uani 1 1 d .
H8 H 0.4706 0.4058 -0.0159 0.046 Uiso 1 1 calc R
C9 C 0.44621(16) 0.2174(4) -0.03674(13) 0.0363(11) Uani 1 1 d .
H9 H 0.4740 0.1898 -0.0548 0.044 Uiso 1 1 calc R
C10 C 0.27905(14) 0.4279(4) -0.03107(12) 0.0231(9) Uani 1 1 d .
C11 C 0.29607(15) 0.3721(4) -0.06849(12) 0.0262(9) Uani 1 1 d .
H11 H 0.2896 0.2807 -0.0741 0.031 Uiso 1 1 calc R
C12 C 0.32223(15) 0.4496(4) -0.09747(13) 0.0326(10) Uani 1 1 d .
H12 H 0.3335 0.4111 -0.1229 0.039 Uiso 1 1 calc R
C13 C 0.33214(15) 0.5834(4) -0.08962(14) 0.0335(11) Uani 1 1 d .
H13 H 0.3503 0.6363 -0.1095 0.040 Uiso 1 1 calc R
C14 C 0.31537(15) 0.6385(4) -0.05281(14) 0.0322(10) Uani 1 1 d .
H14 H 0.3221 0.7299 -0.0474 0.039 Uiso 1 1 calc R
C15 C 0.28890(15) 0.5626(4) -0.02357(13) 0.0297(10) Uani 1 1 d .
H15 H 0.2774 0.6023 0.0016 0.036 Uiso 1 1 calc R
C16 C 0.24105(15) 0.4363(3) 0.05242(12) 0.0237(9) Uani 1 1 d .
C17 C 0.28538(16) 0.4554(4) 0.08008(12) 0.0304(10) Uani 1 1 d .
H17 H 0.3166 0.4008 0.0778 0.036 Uiso 1 1 calc R
C18 C 0.28437(19) 0.5524(4) 0.11066(14) 0.0433(12) Uani 1 1 d .
H18 H 0.3147 0.5633 0.1293 0.052 Uiso 1 1 calc R
C19 C 0.23970(19) 0.6328(4) 0.11415(14) 0.0431(12) Uani 1 1 d .
H19 H 0.2393 0.6998 0.1350 0.052 Uiso 1 1 calc R
C20 C 0.19555(18) 0.6168(4) 0.08751(14) 0.0406(12) Uani 1 1 d .
H20 H 0.1647 0.6724 0.0901 0.049 Uiso 1 1 calc R
C21 C 0.19605(16) 0.5192(4) 0.05685(13) 0.0320(10) Uani 1 1 d .
H21 H 0.1653 0.5086 0.0386 0.038 Uiso 1 1 calc R
C22 C 0.17690(14) 0.3059(3) -0.01045(12) 0.0234(9) Uani 1 1 d .
C23 C 0.13833(15) 0.2624(4) 0.01791(13) 0.0301(10) Uani 1 1 d .
H23 H 0.1491 0.2435 0.0460 0.036 Uiso 1 1 calc R
C24 C 0.08441(16) 0.2470(4) 0.00518(14) 0.0362(11) Uani 1 1 d .
H24 H 0.0585 0.2191 0.0248 0.043 Uiso 1 1 calc R
C25 C 0.06811(17) 0.2718(4) -0.03558(15) 0.0375(11) Uani 1 1 d .
H25 H 0.0311 0.2609 -0.0441 0.045 Uiso 1 1 calc R
C26 C 0.10571(16) 0.3122(4) -0.06383(14) 0.0359(11) Uani 1 1 d .
H26 H 0.0948 0.3279 -0.0921 0.043 Uiso 1 1 calc R
C27 C 0.16000(16) 0.3306(4) -0.05125(13) 0.0316(10) Uani 1 1 d .
H27 H 0.1855 0.3602 -0.0709 0.038 Uiso 1 1 calc R
C28 C 0.27459(15) 0.1232(4) 0.10737(12) 0.0254(9) Uani 1 1 d .
C29 C 0.28349(17) 0.1427(4) 0.15398(12) 0.0325(10) Uani 1 1 d .
H29A H 0.2504 0.1811 0.1660 0.039 Uiso 1 1 calc R
H29B H 0.3138 0.2055 0.1591 0.039 Uiso 1 1 calc R
C30 C 0.29649(16) 0.0109(4) 0.17494(12) 0.0295(10) Uani 1 1 d .
C31 C 0.34758(16) -0.0444(5) 0.17271(13) 0.0407(12) Uani 1 1 d .
H31 H 0.3754 0.0025 0.1589 0.049 Uiso 1 1 calc R
C32 C 0.35893(18) -0.1672(5) 0.19031(14) 0.0474(13) Uani 1 1 d .
H32 H 0.3943 -0.2035 0.1882 0.057 Uiso 1 1 calc R
C33 C 0.31951(19) -0.2387(5) 0.21107(14) 0.0425(12) Uani 1 1 d .
C34 C 0.3321(2) -0.3721(5) 0.23014(16) 0.0622(15) Uani 1 1 d .
H34A H 0.3306 -0.3656 0.2606 0.093 Uiso 1 1 calc R
H34B H 0.3685 -0.4002 0.2223 0.093 Uiso 1 1 calc R
H34C H 0.3053 -0.4373 0.2199 0.093 Uiso 1 1 calc R
C35 C 0.26872(18) -0.1815(5) 0.21373(14) 0.0443(12) Uani 1 1 d .
H35 H 0.2411 -0.2275 0.2280 0.053 Uiso 1 1 calc R
C36 C 0.25718(16) -0.0591(4) 0.19617(13) 0.0356(11) Uani 1 1 d .
H36 H 0.2219 -0.0223 0.1986 0.043 Uiso 1 1 calc R
C37 C 0.23083(15) 0.0514(4) 0.08972(12) 0.0262(9) Uani 1 1 d .
H37 H 0.2022 0.0180 0.1060 0.031 Uiso 1 1 calc R
C38 C 0.23242(14) 0.0327(3) 0.04660(11) 0.0208(9) Uani 1 1 d .
C39 C 0.19163(14) -0.0590(3) 0.02738(11) 0.0200(8) Uani 1 1 d .
C40 C 0.20718(15) -0.1553(4) -0.00147(12) 0.0269(9) Uani 1 1 d .
H40 H 0.2440 -0.1593 -0.0095 0.032 Uiso 1 1 calc R
C41 C 0.17006(15) -0.2450(4) -0.01862(12) 0.0282(10) Uani 1 1 d .
H41 H 0.1820 -0.3098 -0.0379 0.034 Uiso 1 1 calc R
C42 C 0.11558(15) -0.2418(4) -0.00807(12) 0.0262(9) Uani 1 1 d .
C43 C 0.10000(15) -0.1456(4) 0.02010(12) 0.0274(10) Uani 1 1 d .
H43 H 0.0629 -0.1396 0.0272 0.033 Uiso 1 1 calc R
C44 C 0.13695(14) -0.0581(4) 0.03819(12) 0.0250(9) Uani 1 1 d .
H44 H 0.1250 0.0039 0.0583 0.030 Uiso 1 1 calc R
C45 C 0.07536(17) -0.3398(4) -0.02677(15) 0.0447(12) Uani 1 1 d .
H45A H 0.0517 -0.3725 -0.0049 0.067 Uiso 1 1 calc R
H45B H 0.0950 -0.4147 -0.0389 0.067 Uiso 1 1 calc R
H45C H 0.0534 -0.2959 -0.0487 0.067 Uiso 1 1 calc R
C46 C 0.45095(16) 0.3946(4) 0.24523(13) 0.0324(10) Uani 1 1 d .
H46 H 0.4702 0.3903 0.2199 0.039 Uiso 1 1 calc R
C47 C 0.41090(17) 0.3058(4) 0.25679(14) 0.0396(11) Uani 1 1 d .
H47 H 0.3978 0.2310 0.2415 0.047 Uiso 1 1 calc R
C48 C 0.39422(16) 0.3486(4) 0.29495(14) 0.0351(11) Uani 1 1 d .
H48 H 0.3668 0.3085 0.3111 0.042 Uiso 1 1 calc R
C49 C 0.40399(16) 0.8636(4) 0.29598(13) 0.0305(10) Uani 1 1 d .
H49 H 0.4133 0.9292 0.2761 0.037 Uiso 1 1 calc R
C50 C 0.36002(17) 0.8730(4) 0.32224(14) 0.0392(11) Uani 1 1 d .
H50 H 0.3344 0.9433 0.3238 0.047 Uiso 1 1 calc R
C51 C 0.36194(15) 0.7587(4) 0.34519(13) 0.0366(11) Uani 1 1 d .
H51 H 0.3373 0.7349 0.3662 0.044 Uiso 1 1 calc R
C52 C 0.56830(16) 0.5923(3) 0.36484(12) 0.0254(9) Uani 1 1 d .
H52 H 0.6036 0.6177 0.3566 0.031 Uiso 1 1 calc R
C53 C 0.55635(17) 0.5430(4) 0.40396(13) 0.0344(10) Uani 1 1 d .
H53 H 0.5806 0.5291 0.4271 0.041 Uiso 1 1 calc R
C54 C 0.50117(17) 0.5188(4) 0.40159(13) 0.0347(11) Uani 1 1 d .
H54 H 0.4803 0.4839 0.4236 0.042 Uiso 1 1 calc R
C55 C 0.52004(15) 0.9672(4) 0.33046(12) 0.0239(9) Uani 1 1 d .
C56 C 0.49989(15) 0.9114(4) 0.36676(12) 0.0303(10) Uani 1 1 d .
H56 H 0.5044 0.8190 0.3717 0.036 Uiso 1 1 calc R
C57 C 0.47340(16) 0.9884(4) 0.39565(13) 0.0358(11) Uani 1 1 d .
H57 H 0.4597 0.9486 0.4201 0.043 Uiso 1 1 calc R
C58 C 0.46695(16) 1.1233(4) 0.38890(14) 0.0360(11) Uani 1 1 d .
H58 H 0.4482 1.1765 0.4083 0.043 Uiso 1 1 calc R
C59 C 0.48811(16) 1.1798(4) 0.35351(14) 0.0379(11) Uani 1 1 d .
H59 H 0.4847 1.2728 0.3492 0.045 Uiso 1 1 calc R
C60 C 0.51421(15) 1.1032(4) 0.32434(13) 0.0296(10) Uani 1 1 d .
H60 H 0.5282 1.1436 0.3001 0.036 Uiso 1 1 calc R
C61 C 0.56074(16) 0.9731(4) 0.24762(12) 0.0259(9) Uani 1 1 d .
C62 C 0.51591(17) 0.9968(4) 0.22118(12) 0.0354(11) Uani 1 1 d .
H62 H 0.4836 0.9469 0.2243 0.043 Uiso 1 1 calc R
C63 C 0.5184(2) 1.0935(4) 0.19031(14) 0.0485(13) Uani 1 1 d .
H63 H 0.4877 1.1100 0.1726 0.058 Uiso 1 1 calc R
C64 C 0.5653(2) 1.1654(5) 0.18532(15) 0.0542(14) Uani 1 1 d .
H64 H 0.5667 1.2312 0.1641 0.065 Uiso 1 1 calc R
C65 C 0.6099(2) 1.1427(4) 0.21076(15) 0.0511(13) Uani 1 1 d .
H65 H 0.6422 1.1920 0.2070 0.061 Uiso 1 1 calc R
C66 C 0.60769(17) 1.0475(4) 0.24213(13) 0.0358(11) Uani 1 1 d .
H66 H 0.6385 1.0330 0.2600 0.043 Uiso 1 1 calc R
C67 C 0.62196(15) 0.8473(3) 0.31298(12) 0.0240(9) Uani 1 1 d .
C68 C 0.63906(17) 0.8973(4) 0.35159(13) 0.0333(10) Uani 1 1 d .
H68 H 0.6143 0.9459 0.3680 0.040 Uiso 1 1 calc R
C69 C 0.69203(18) 0.8770(4) 0.36654(14) 0.0388(11) Uani 1 1 d .
H69 H 0.7031 0.9118 0.3930 0.047 Uiso 1 1 calc R
C70 C 0.72839(17) 0.8068(4) 0.34321(14) 0.0378(11) Uani 1 1 d .
H70 H 0.7644 0.7924 0.3535 0.045 Uiso 1 1 calc R
C71 C 0.71208(16) 0.7575(4) 0.30475(14) 0.0370(11) Uani 1 1 d .
H71 H 0.7370 0.7089 0.2886 0.044 Uiso 1 1 calc R
C72 C 0.65966(16) 0.7781(4) 0.28941(13) 0.0308(10) Uani 1 1 d .
H72 H 0.6492 0.7450 0.2626 0.037 Uiso 1 1 calc R
C73 C 0.51807(16) 0.6573(4) 0.19183(12) 0.0264(9) Uani 1 1 d .
C74 C 0.50418(17) 0.6712(4) 0.14569(12) 0.0341(10) Uani 1 1 d .
H74A H 0.5355 0.7092 0.1311 0.041 Uiso 1 1 calc R
H74B H 0.4730 0.7323 0.1417 0.041 Uiso 1 1 calc R
C75 C 0.49006(16) 0.5363(4) 0.12728(12) 0.0290(10) Uani 1 1 d .
C76 C 0.44096(16) 0.4738(5) 0.13484(13) 0.0389(11) Uani 1 1 d .
H76 H 0.4142 0.5189 0.1503 0.047 Uiso 1 1 calc R
C77 C 0.43050(17) 0.3468(5) 0.12017(14) 0.0420(12) Uani 1 1 d .
H77 H 0.3966 0.3065 0.1259 0.050 Uiso 1 1 calc R
C78 C 0.46777(17) 0.2773(4) 0.09756(13) 0.0346(10) Uani 1 1 d .
C79 C 0.45661(19) 0.1375(4) 0.08197(15) 0.0496(13) Uani 1 1 d .
H79A H 0.4776 0.0740 0.0990 0.074 Uiso 1 1 calc R
H79B H 0.4672 0.1302 0.0528 0.074 Uiso 1 1 calc R
H79C H 0.4178 0.1179 0.0840 0.074 Uiso 1 1 calc R
C80 C 0.51623(17) 0.3399(4) 0.08956(13) 0.0362(11) Uani 1 1 d .
H80 H 0.5428 0.2946 0.0740 0.043 Uiso 1 1 calc R
C81 C 0.52692(16) 0.4673(4) 0.10382(12) 0.0329(10) Uani 1 1 d .
H81 H 0.5604 0.5083 0.0973 0.040 Uiso 1 1 calc R
C82 C 0.56352(15) 0.5864(4) 0.20720(12) 0.0284(10) Uani 1 1 d .
H82 H 0.5902 0.5518 0.1893 0.034 Uiso 1 1 calc R
C83 C 0.56680(14) 0.5702(3) 0.25021(12) 0.0213(9) Uani 1 1 d .
C84 C 0.60966(15) 0.4794(4) 0.26656(12) 0.0242(9) Uani 1 1 d .
C85 C 0.59915(16) 0.3870(4) 0.29786(12) 0.0267(9) Uani 1 1 d .
H85 H 0.5637 0.3817 0.3087 0.032 Uiso 1 1 calc R
C86 C 0.63955(17) 0.3025(4) 0.31344(13) 0.0338(10) Uani 1 1 d .
H86 H 0.6309 0.2393 0.3343 0.041 Uiso 1 1 calc R
C87 C 0.69207(17) 0.3084(4) 0.29931(14) 0.0365(11) Uani 1 1 d .
C88 C 0.70272(16) 0.4002(4) 0.26834(14) 0.0386(11) Uani 1 1 d .
H88 H 0.7386 0.4076 0.2585 0.046 Uiso 1 1 calc R
C89 C 0.66244(15) 0.4813(4) 0.25138(12) 0.0295(10) Uani 1 1 d .
H89 H 0.6708 0.5392 0.2290 0.035 Uiso 1 1 calc R
C90 C 0.73613(19) 0.2186(5) 0.31712(16) 0.0581(14) Uani 1 1 d .
H90A H 0.7280 0.1959 0.3461 0.087 Uiso 1 1 calc R
H90B H 0.7712 0.2645 0.3164 0.087 Uiso 1 1 calc R
H90C H 0.7378 0.1372 0.3004 0.087 Uiso 1 1 calc R
B1 B 0.38393(18) 0.0064(5) -0.04079(15) 0.0310(12) Uani 1 1 d .
H1A H 0.4106 -0.0326 -0.0604 0.037 Uiso 1 1 calc R
B2 B 0.42322(19) 0.5446(5) 0.34478(15) 0.0316(12) Uani 1 1 d .
H2A H 0.3983 0.5056 0.3657 0.038 Uiso 1 1 calc R
N1 N 0.34295(11) -0.0484(3) 0.02824(10) 0.0242(8) Uani 1 1 d .
N2 N 0.38029(12) -0.0790(3) -0.00138(10) 0.0264(8) Uani 1 1 d .
N3 N 0.28281(12) 0.0599(3) -0.04072(9) 0.0227(7) Uani 1 1 d .
N4 N 0.32691(12) 0.0148(3) -0.06201(10) 0.0265(8) Uani 1 1 d .
N5 N 0.37046(11) 0.2175(3) -0.00051(9) 0.0230(7) Uani 1 1 d .
N6 N 0.40158(12) 0.1465(3) -0.02747(10) 0.0279(8) Uani 1 1 d .
N7 N 0.45862(12) 0.4868(3) 0.27468(10) 0.0245(7) Uani 1 1 d .
N8 N 0.42343(12) 0.4581(3) 0.30585(10) 0.0270(8) Uani 1 1 d .
N9 N 0.43132(12) 0.7506(3) 0.30237(9) 0.0245(8) Uani 1 1 d .
N10 N 0.40452(12) 0.6849(3) 0.33316(10) 0.0287(8) Uani 1 1 d .
N11 N 0.52380(12) 0.5993(3) 0.34032(9) 0.0219(7) Uani 1 1 d .
N12 N 0.48165(12) 0.5521(3) 0.36356(9) 0.0243(8) Uani 1 1 d .
O1 O 0.31064(10) 0.1677(2) 0.08307(8) 0.0240(6) Uani 1 1 d .
O2 O 0.48483(9) 0.7050(2) 0.21787(8) 0.0246(6) Uani 1 1 d .
P1 P 0.24768(4) 0.31991(9) 0.00861(3) 0.0214(2) Uani 1 1 d .
P2 P 0.55234(4) 0.85844(9) 0.29180(3) 0.0220(2) Uani 1 1 d .
Ru1 Ru 0.294732(12) 0.12466(3) 0.020214(10) 0.01962(9) Uani 1 1 d .
Ru2 Ru 0.506197(12) 0.66149(3) 0.279908(9) 0.01965(9) Uani 1 1 d .

loop_
_atom_site_aniso_label
_atom_site_aniso_U_11
_atom_site_aniso_U_22
_atom_site_aniso_U_33
_atom_site_aniso_U_23
_atom_site_aniso_U_13
_atom_site_aniso_U_12
C1 0.032(2) 0.030(2) 0.027(2) 0.0082(19) -0.0057(19) 0.0003(19)
C2 0.043(3) 0.032(2) 0.036(3) 0.004(2) -0.007(2) 0.015(2)
C3 0.030(2) 0.031(2) 0.043(3) -0.005(2) -0.005(2) 0.0153(19)
C4 0.036(2) 0.019(2) 0.036(3) -0.0030(19) -0.011(2) -0.0022(18)
C5 0.052(3) 0.029(2) 0.032(3) -0.003(2) -0.020(2) -0.003(2)
C6 0.055(3) 0.033(2) 0.021(2) -0.004(2) 0.001(2) 0.007(2)
C7 0.030(2) 0.026(2) 0.032(3) 0.0051(19) -0.0119(19) -0.0051(18)
C8 0.034(3) 0.041(3) 0.040(3) 0.010(2) -0.004(2) -0.018(2)
C9 0.026(2) 0.051(3) 0.032(3) 0.007(2) 0.002(2) -0.009(2)
C10 0.020(2) 0.023(2) 0.026(2) 0.0067(18) -0.0074(17) 0.0001(17)
C11 0.029(2) 0.020(2) 0.029(2) 0.0019(18) -0.0055(18) -0.0060(17)
C12 0.031(2) 0.037(3) 0.030(3) 0.004(2) 0.000(2) 0.000(2)
C13 0.023(2) 0.035(2) 0.043(3) 0.014(2) 0.000(2) -0.0043(19)
C14 0.029(2) 0.019(2) 0.048(3) 0.008(2) -0.005(2) -0.0026(18)
C15 0.029(2) 0.022(2) 0.038(3) -0.0011(19) -0.004(2) 0.0000(18)
C16 0.030(2) 0.018(2) 0.023(2) 0.0036(17) 0.0005(18) -0.0020(17)
C17 0.037(3) 0.024(2) 0.030(2) -0.0031(19) -0.005(2) 0.0007(19)
C18 0.055(3) 0.037(3) 0.038(3) -0.008(2) -0.013(2) -0.002(2)
C19 0.059(3) 0.036(3) 0.034(3) -0.013(2) -0.003(2) 0.002(2)
C20 0.046(3) 0.034(3) 0.042(3) -0.009(2) 0.004(2) 0.009(2)
C21 0.032(2) 0.030(2) 0.034(3) 0.000(2) -0.001(2) 0.0041(19)
C22 0.023(2) 0.0150(19) 0.032(3) 0.0017(17) -0.0025(18) 0.0019(16)
C23 0.029(2) 0.029(2) 0.032(3) 0.0061(19) -0.0039(19) 0.0011(18)
C24 0.025(2) 0.034(3) 0.050(3) 0.009(2) 0.002(2) -0.0021(19)
C25 0.025(2) 0.033(2) 0.054(3) -0.001(2) -0.011(2) -0.0048(19)
C26 0.035(3) 0.039(3) 0.033(3) -0.003(2) -0.013(2) 0.002(2)
C27 0.032(2) 0.033(2) 0.029(3) 0.000(2) -0.006(2) 0.0005(19)
C28 0.028(2) 0.023(2) 0.025(2) -0.0024(18) -0.0049(18) 0.0060(18)
C29 0.033(2) 0.036(3) 0.027(2) -0.005(2) -0.0040(19) 0.0002(19)
C30 0.030(2) 0.040(3) 0.018(2) -0.0079(19) -0.0056(18) 0.003(2)
C31 0.030(2) 0.059(3) 0.033(3) 0.015(2) 0.001(2) 0.003(2)
C32 0.038(3) 0.068(3) 0.036(3) 0.006(3) -0.005(2) 0.015(3)
C33 0.052(3) 0.046(3) 0.028(3) 0.006(2) -0.012(2) 0.004(2)
C34 0.076(4) 0.054(3) 0.055(4) 0.014(3) -0.013(3) 0.007(3)
C35 0.045(3) 0.056(3) 0.032(3) 0.010(2) 0.004(2) -0.006(2)
C36 0.026(2) 0.051(3) 0.029(3) 0.000(2) 0.0030(19) 0.003(2)
C37 0.027(2) 0.027(2) 0.025(2) -0.0007(18) 0.0051(18) 0.0018(18)
C38 0.022(2) 0.0157(19) 0.025(2) 0.0011(17) -0.0021(17) 0.0080(16)
C39 0.024(2) 0.0162(19) 0.020(2) 0.0064(16) -0.0001(17) 0.0006(16)
C40 0.026(2) 0.021(2) 0.033(3) 0.0019(18) 0.0046(19) 0.0027(17)
C41 0.034(2) 0.021(2) 0.030(2) -0.0053(18) 0.0038(19) 0.0001(18)
C42 0.026(2) 0.019(2) 0.034(3) 0.0025(18) -0.0041(18) -0.0058(17)
C43 0.023(2) 0.028(2) 0.030(2) -0.0034(19) 0.0004(18) 0.0001(18)
C44 0.027(2) 0.021(2) 0.028(2) -0.0021(18) 0.0046(18) -0.0018(17)
C45 0.037(3) 0.041(3) 0.056(3) -0.014(2) -0.004(2) -0.008(2)
C46 0.037(3) 0.025(2) 0.035(3) -0.005(2) -0.002(2) 0.0007(19)
C47 0.043(3) 0.025(2) 0.051(3) -0.007(2) -0.008(2) -0.008(2)
C48 0.032(2) 0.025(2) 0.049(3) 0.009(2) -0.003(2) -0.0095(19)
C49 0.031(2) 0.030(2) 0.029(2) 0.0023(19) -0.0056(19) 0.0050(19)
C50 0.034(3) 0.034(3) 0.049(3) -0.002(2) 0.003(2) 0.012(2)
C51 0.028(2) 0.044(3) 0.038(3) -0.007(2) 0.009(2) 0.005(2)
C52 0.030(2) 0.017(2) 0.029(2) 0.0033(18) -0.0050(19) 0.0028(17)
C53 0.048(3) 0.029(2) 0.026(3) 0.0052(19) -0.007(2) 0.003(2)
C54 0.050(3) 0.032(2) 0.022(2) 0.007(2) 0.005(2) -0.001(2)
C55 0.028(2) 0.024(2) 0.019(2) -0.0016(17) -0.0062(17) 0.0033(17)
C56 0.038(2) 0.022(2) 0.031(2) -0.0029(19) 0.000(2) 0.0047(19)
C57 0.041(3) 0.038(3) 0.028(3) -0.006(2) 0.001(2) 0.001(2)
C58 0.026(2) 0.042(3) 0.039(3) -0.018(2) -0.005(2) 0.008(2)
C59 0.041(3) 0.024(2) 0.048(3) -0.004(2) -0.012(2) 0.009(2)
C60 0.037(2) 0.019(2) 0.032(3) -0.0013(19) -0.005(2) 0.0043(18)
C61 0.041(2) 0.018(2) 0.019(2) -0.0011(17) 0.0042(19) -0.0005(18)
C62 0.046(3) 0.032(2) 0.028(3) 0.009(2) -0.006(2) 0.003(2)
C63 0.074(4) 0.042(3) 0.029(3) 0.009(2) -0.012(3) 0.004(3)
C64 0.092(4) 0.040(3) 0.031(3) 0.019(2) -0.002(3) -0.007(3)
C65 0.068(4) 0.042(3) 0.044(3) 0.011(2) 0.005(3) -0.017(3)
C66 0.046(3) 0.032(2) 0.029(3) 0.008(2) -0.002(2) -0.002(2)
C67 0.031(2) 0.016(2) 0.024(2) 0.0049(17) -0.0041(18) -0.0036(17)
C68 0.038(3) 0.031(2) 0.031(3) 0.002(2) -0.002(2) -0.001(2)
C69 0.046(3) 0.041(3) 0.029(3) 0.004(2) -0.014(2) -0.009(2)
C70 0.034(3) 0.034(3) 0.045(3) 0.004(2) -0.009(2) -0.002(2)
C71 0.032(3) 0.032(2) 0.047(3) -0.002(2) 0.002(2) 0.002(2)
C72 0.033(2) 0.027(2) 0.032(3) -0.0014(19) 0.000(2) -0.0035(19)
C73 0.035(2) 0.020(2) 0.024(2) 0.0006(18) -0.0013(19) -0.0034(18)
C74 0.044(3) 0.039(3) 0.019(2) 0.008(2) -0.003(2) 0.009(2)
C75 0.032(2) 0.040(3) 0.015(2) 0.0008(19) -0.0086(18) 0.002(2)
C76 0.031(2) 0.053(3) 0.033(3) 0.004(2) -0.001(2) 0.007(2)
C77 0.029(2) 0.061(3) 0.036(3) 0.004(2) -0.005(2) -0.011(2)
C78 0.036(3) 0.042(3) 0.025(2) 0.001(2) -0.012(2) 0.003(2)
C79 0.056(3) 0.047(3) 0.044(3) 0.002(2) -0.018(2) -0.008(2)
C80 0.033(3) 0.053(3) 0.023(2) -0.006(2) -0.0001(19) 0.003(2)
C81 0.030(2) 0.046(3) 0.023(2) 0.000(2) -0.0006(19) 0.001(2)
C82 0.029(2) 0.028(2) 0.028(2) 0.0018(19) 0.0072(19) 0.0066(18)
C83 0.022(2) 0.0162(19) 0.026(2) 0.0010(17) -0.0018(17) -0.0024(16)
C84 0.030(2) 0.019(2) 0.023(2) -0.0046(17) 0.0010(18) 0.0005(17)
C85 0.033(2) 0.022(2) 0.026(2) -0.0018(18) 0.0006(19) 0.0052(18)
C86 0.051(3) 0.022(2) 0.028(3) 0.0029(19) 0.001(2) 0.007(2)
C87 0.040(3) 0.032(2) 0.038(3) -0.009(2) -0.005(2) 0.016(2)
C88 0.026(2) 0.037(3) 0.052(3) -0.008(2) 0.001(2) 0.010(2)
C89 0.029(2) 0.028(2) 0.032(3) -0.0001(19) 0.0083(19) 0.0046(18)
C90 0.060(3) 0.051(3) 0.062(4) 0.000(3) -0.012(3) 0.029(3)
B1 0.028(3) 0.034(3) 0.031(3) -0.003(2) 0.003(2) 0.002(2)
B2 0.032(3) 0.035(3) 0.029(3) 0.010(2) 0.006(2) 0.000(2)
N1 0.0208(17) 0.0259(18) 0.0261(19) 0.0012(15) 0.0015(15) 0.0007(14)
N2 0.0246(18) 0.0242(18) 0.030(2) -0.0039(15) 0.0008(15) 0.0025(15)
N3 0.0257(18) 0.0181(16) 0.0241(19) -0.0018(14) -0.0050(15) -0.0030(14)
N4 0.0339(19) 0.0236(18) 0.0220(19) -0.0016(15) 0.0020(16) 0.0007(15)
N5 0.0218(17) 0.0250(18) 0.0220(19) 0.0015(15) -0.0038(14) 0.0003(14)
N6 0.0263(19) 0.0301(19) 0.027(2) 0.0016(16) 0.0024(15) -0.0023(15)
N7 0.0265(18) 0.0243(18) 0.0227(19) 0.0041(15) -0.0014(15) 0.0019(14)
N8 0.0258(18) 0.0231(18) 0.032(2) 0.0053(16) -0.0005(16) 0.0005(15)
N9 0.0267(18) 0.0249(18) 0.0220(19) 0.0039(15) -0.0004(15) 0.0037(15)
N10 0.0279(19) 0.0311(19) 0.027(2) 0.0028(16) 0.0039(16) 0.0051(16)
N11 0.0255(18) 0.0178(16) 0.0225(18) 0.0036(14) 0.0041(15) 0.0030(14)
N12 0.0332(19) 0.0219(17) 0.0179(18) 0.0039(14) 0.0030(15) 0.0027(15)
O1 0.0254(14) 0.0231(14) 0.0232(15) 0.0012(12) -0.0043(12) 0.0004(11)
O2 0.0278(15) 0.0251(14) 0.0209(15) -0.0005(12) -0.0009(12) 0.0047(12)
P1 0.0232(5) 0.0177(5) 0.0231(6) 0.0003(4) -0.0046(4) -0.0007(4)
P2 0.0293(6) 0.0180(5) 0.0185(6) 0.0030(4) -0.0017(4) 0.0015(4)
Ru1 0.02011(17) 0.01725(17) 0.02135(19) 0.00026(13) -0.00244(13) -0.00088(13)
Ru2 0.02316(18) 0.01737(17) 0.01838(18) 0.00157(13) -0.00002(13) 0.00201(13)

loop_
_atom_type_symbol
_atom_type_description
_atom_type_scat_dispersion_real
_atom_type_scat_dispersion_imag
_atom_type_scat_source
C C 0.0033 0.0016 'International Tables Vol C Tables 4.2.6.8 and 6.1.1.4'
H H 0.0000 0.0000 'International Tables Vol C Tables 4.2.6.8 and 6.1.1.4'
B B 0.0013 0.0007 'International Tables Vol C Tables 4.2.6.8 and 6.1.1.4'
N N 0.0061 0.0033 'International Tables Vol C Tables 4.2.6.8 and 6.1.1.4'
O O 0.0106 0.0060 'International Tables Vol C Tables 4.2.6.8 and 6.1.1.4'
P P 0.1023 0.0942 'International Tables Vol C Tables 4.2.6.8 and 6.1.1.4'
Ru Ru -1.2594 0.8363 'International Tables Vol C Tables 4.2.6.8 and 6.1.1.4'

loop_
_geom_angle_atom_site_label_1
_geom_angle_atom_site_label_2
_geom_angle_atom_site_label_3
_geom_angle
N1 C1 C2 110.5(4)
N1 C1 H1 124.7
C2 C1 H1 124.7
C3 C2 C1 105.1(4)
C3 C2 H2 127.4
C1 C2 H2 127.4
N2 C3 C2 108.8(3)
N2 C3 H3 125.6
C2 C3 H3 125.6
N3 C4 C5 111.3(4)
N3 C4 H4 124.3
C5 C4 H4 124.4
C6 C5 C4 104.7(4)
C6 C5 H5 127.7
C4 C5 H5 127.7
N4 C6 C5 109.2(4)
N4 C6 H6 125.4
C5 C6 H6 125.4
N5 C7 C8 111.1(4)
N5 C7 H7 124.5
C8 C7 H7 124.5
C9 C8 C7 104.8(4)
C9 C8 H8 127.6
C7 C8 H8 127.6
N6 C9 C8 108.5(4)
N6 C9 H9 125.7
C8 C9 H9 125.8
C11 C10 C15 118.9(3)
C11 C10 P1 119.4(3)
C15 C10 P1 121.6(3)
C12 C11 C10 120.2(4)
C12 C11 H11 119.9
C10 C11 H11 119.9
C11 C12 C13 120.5(4)
C11 C12 H12 119.8
C13 C12 H12 119.8
C14 C13 C12 119.3(4)
C14 C13 H13 120.3
C12 C13 H13 120.3
C13 C14 C15 121.0(4)
C13 C14 H14 119.5
C15 C14 H14 119.5
C14 C15 C10 120.1(4)
C14 C15 H15 120.0
C10 C15 H15 119.9
C21 C16 C17 117.5(4)
C21 C16 P1 123.0(3)
C17 C16 P1 119.1(3)
C18 C17 C16 121.1(4)
C18 C17 H17 119.5
C16 C17 H17 119.5
C19 C18 C17 120.2(4)
C19 C18 H18 119.9
C17 C18 H18 119.9
C18 C19 C20 120.2(4)
C18 C19 H19 119.9
C20 C19 H19 119.9
C19 C20 C21 120.0(4)
C19 C20 H20 120.0
C21 C20 H20 120.0
C20 C21 C16 121.0(4)
C20 C21 H21 119.5
C16 C21 H21 119.5
C27 C22 C23 118.4(4)
C27 C22 P1 124.0(3)
C23 C22 P1 117.5(3)
C24 C23 C22 120.3(4)
C24 C23 H23 119.8
C22 C23 H23 119.9
C25 C24 C23 120.7(4)
C25 C24 H24 119.6
C23 C24 H24 119.6
C26 C25 C24 119.5(4)
C26 C25 H25 120.2
C24 C25 H25 120.2
C25 C26 C27 120.4(4)
C25 C26 H26 119.8
C27 C26 H26 119.8
C22 C27 C26 120.7(4)
C22 C27 H27 119.7
C26 C27 H27 119.7
O1 C28 C37 118.3(3)
O1 C28 C29 118.0(3)
C37 C28 C29 123.6(3)
C28 C29 C30 110.2(3)
C28 C29 H29A 109.6
C30 C29 H29A 109.6
C28 C29 H29B 109.6
C30 C29 H29B 109.6
H29A C29 H29B 108.1
C31 C30 C36 118.0(4)
C31 C30 C29 120.8(4)
C36 C30 C29 121.2(4)
C30 C31 C32 120.9(4)
C30 C31 H31 119.5
C32 C31 H31 119.5
C31 C32 C33 121.4(4)
C31 C32 H32 119.3
C33 C32 H32 119.3
C35 C33 C32 117.3(4)
C35 C33 C34 121.6(4)
C32 C33 C34 121.1(4)
C33 C34 H34A 109.5
C33 C34 H34B 109.5
H34A C34 H34B 109.5
C33 C34 H34C 109.5
H34A C34 H34C 109.5
H34B C34 H34C 109.5
C36 C35 C33 121.6(4)
C36 C35 H35 119.2
C33 C35 H35 119.2
C35 C36 C30 120.9(4)
C35 C36 H36 119.6
C30 C36 H36 119.6
C38 C37 C28 115.2(3)
C38 C37 H37 122.4
C28 C37 H37 122.4
C37 C38 C39 117.2(3)
C37 C38 Ru1 113.4(3)
C39 C38 Ru1 129.1(3)
C40 C39 C44 116.8(3)
C40 C39 C38 120.6(3)
C44 C39 C38 122.5(3)
C41 C40 C39 121.5(3)
C41 C40 H40 119.2
C39 C40 H40 119.2
C40 C41 C42 121.2(3)
C40 C41 H41 119.4
C42 C41 H41 119.4
C43 C42 C41 117.4(3)
C43 C42 C45 121.6(3)
C41 C42 C45 121.0(3)
C44 C43 C42 121.9(3)
C44 C43 H43 119.1
C42 C43 H43 119.1
C43 C44 C39 121.3(3)
C43 C44 H44 119.4
C39 C44 H44 119.4
C42 C45 H45A 109.5
C42 C45 H45B 109.5
H45A C45 H45B 109.5
C42 C45 H45C 109.5
H45A C45 H45C 109.5
H45B C45 H45C 109.5
N7 C46 C47 110.4(4)
N7 C46 H46 124.8
C47 C46 H46 124.8
C48 C47 C46 105.5(4)
C48 C47 H47 127.3
C46 C47 H47 127.3
N8 C48 C47 108.4(4)
N8 C48 H48 125.8
C47 C48 H48 125.8
N9 C49 C50 111.3(4)
N9 C49 H49 124.4
C50 C49 H49 124.4
C51 C50 C49 104.6(4)
C51 C50 H50 127.7
C49 C50 H50 127.7
N10 C51 C50 109.0(4)
N10 C51 H51 125.5
C50 C51 H51 125.5
N11 C52 C53 111.1(3)
N11 C52 H52 124.4
C53 C52 H52 124.4
C54 C53 C52 104.2(4)
C54 C53 H53 127.9
C52 C53 H53 127.9
N12 C54 C53 109.6(3)
N12 C54 H54 125.2
C53 C54 H54 125.2
C60 C55 C56 118.5(3)
C60 C55 P2 122.3(3)
C56 C55 P2 119.3(3)
C57 C56 C55 121.1(4)
C57 C56 H56 119.4
C55 C56 H56 119.5
C58 C57 C56 120.0(4)
C58 C57 H57 120.0
C56 C57 H57 120.0
C59 C58 C57 119.2(4)
C59 C58 H58 120.4
C57 C58 H58 120.4
C58 C59 C60 121.1(4)
C58 C59 H59 119.4
C60 C59 H59 119.4
C59 C60 C55 120.1(4)
C59 C60 H60 119.9
C55 C60 H60 119.9
C66 C61 C62 118.6(4)
C66 C61 P2 123.0(3)
C62 C61 P2 118.1(3)
C63 C62 C61 120.1(4)
C63 C62 H62 119.9
C61 C62 H62 119.9
C64 C63 C62 120.3(5)
C64 C63 H63 119.8
C62 C63 H63 119.8
C65 C64 C63 120.4(4)
C65 C64 H64 119.8
C63 C64 H64 119.8
C64 C65 C66 119.9(4)
C64 C65 H65 120.0
C66 C65 H65 120.0
C65 C66 C61 120.6(4)
C65 C66 H66 119.7
C61 C66 H66 119.7
C68 C67 C72 118.1(4)
C68 C67 P2 124.5(3)
C72 C67 P2 117.4(3)
C67 C68 C69 120.8(4)
C67 C68 H68 119.6
C69 C68 H68 119.6
C70 C69 C68 120.4(4)
C70 C69 H69 119.8
C68 C69 H69 119.8
C69 C70 C71 119.4(4)
C69 C70 H70 120.3
C71 C70 H70 120.3
C70 C71 C72 120.7(4)
C70 C71 H71 119.7
C72 C71 H71 119.7
C71 C72 C67 120.6(4)
C71 C72 H72 119.7
C67 C72 H72 119.7
O2 C73 C82 118.7(4)
O2 C73 C74 118.0(3)
C82 C73 C74 123.1(3)
C73 C74 C75 109.9(3)
C73 C74 H74A 109.7
C75 C74 H74A 109.7
C73 C74 H74B 109.7
C75 C74 H74B 109.7
H74A C74 H74B 108.2
C81 C75 C76 117.1(4)
C81 C75 C74 120.9(4)
C76 C75 C74 121.9(4)
C77 C76 C75 120.9(4)
C77 C76 H76 119.5
C75 C76 H76 119.6
C78 C77 C76 121.9(4)
C78 C77 H77 119.1
C76 C77 H77 119.1
C77 C78 C80 117.2(4)
C77 C78 C79 121.9(4)
C80 C78 C79 120.9(4)
C78 C79 H79A 109.5
C78 C79 H79B 109.5
H79A C79 H79B 109.5
C78 C79 H79C 109.5
H79A C79 H79C 109.5
H79B C79 H79C 109.5
C78 C80 C81 121.3(4)
C78 C80 H80 119.3
C81 C80 H80 119.3
C75 C81 C80 121.5(4)
C75 C81 H81 119.2
C80 C81 H81 119.2
C83 C82 C73 115.6(3)
C83 C82 H82 122.2
C73 C82 H82 122.2
C82 C83 C84 116.4(3)
C82 C83 Ru2 113.0(3)
C84 C83 Ru2 130.2(3)
C85 C84 C89 116.7(3)
C85 C84 C83 121.4(3)
C89 C84 C83 121.9(3)
C86 C85 C84 121.3(4)
C86 C85 H85 119.3
C84 C85 H85 119.3
C87 C86 C85 121.5(4)
C87 C86 H86 119.2
C85 C86 H86 119.2
C86 C87 C88 117.4(4)
C86 C87 C90 121.3(4)
C88 C87 C90 121.4(4)
C89 C88 C87 121.8(4)
C89 C88 H88 119.1
C87 C88 H88 119.1
C88 C89 C84 121.2(4)
C88 C89 H89 119.4
C84 C89 H89 119.4
C87 C90 H90A 109.5
C87 C90 H90B 109.5
H90A C90 H90B 109.5
C87 C90 H90C 109.5
H90A C90 H90C 109.5
H90B C90 H90C 109.5
N6 B1 N2 108.0(3)
N6 B1 N4 108.7(3)
N2 B1 N4 108.7(3)
N6 B1 H1A 110.5
N2 B1 H1A 110.5
N4 B1 H1A 110.5
N8 B2 N10 109.7(3)
N8 B2 N12 108.8(3)
N10 B2 N12 108.7(3)
N8 B2 H2A 109.8
N10 B2 H2A 109.8
N12 B2 H2A 109.8
C1 N1 N2 107.1(3)
C1 N1 Ru1 133.7(3)
N2 N1 Ru1 118.9(2)
C3 N2 N1 108.4(3)
C3 N2 B1 131.6(3)
N1 N2 B1 119.9(3)
C4 N3 N4 105.7(3)
C4 N3 Ru1 135.8(3)
N4 N3 Ru1 118.5(2)
C6 N4 N3 109.1(3)
C6 N4 B1 129.5(3)
N3 N4 B1 121.4(3)
C7 N5 N6 106.0(3)
C7 N5 Ru1 136.6(3)
N6 N5 Ru1 117.4(2)
C9 N6 N5 109.6(3)
C9 N6 B1 130.7(3)
N5 N6 B1 119.7(3)
C46 N7 N8 106.7(3)
C46 N7 Ru2 134.6(3)
N8 N7 Ru2 118.5(2)
C48 N8 N7 109.0(3)
C48 N8 B2 131.5(3)
N7 N8 B2 119.5(3)
C49 N9 N10 105.7(3)
C49 N9 Ru2 136.4(3)
N10 N9 Ru2 117.7(2)
C51 N10 N9 109.4(3)
C51 N10 B2 132.1(3)
N9 N10 B2 118.2(3)
C52 N11 N12 106.5(3)
C52 N11 Ru2 135.7(2)
N12 N11 Ru2 117.8(2)
C54 N12 N11 108.6(3)
C54 N12 B2 130.5(3)
N11 N12 B2 120.9(3)
C28 O1 Ru1 113.5(2)
C73 O2 Ru2 113.1(2)
C16 P1 C22 101.52(17)
C16 P1 C10 101.31(16)
C22 P1 C10 103.06(17)
C16 P1 Ru1 118.32(13)
C22 P1 Ru1 117.17(12)
C10 P1 Ru1 113.12(12)
C67 P2 C61 101.55(17)
C67 P2 C55 101.76(17)
C61 P2 C55 101.69(16)
C67 P2 Ru2 117.39(12)
C61 P2 Ru2 118.39(13)
C55 P2 Ru2 113.56(12)
C38 Ru1 N3 99.28(13)
C38 Ru1 O1 79.35(13)
N3 Ru1 O1 173.22(10)
C38 Ru1 N1 90.13(12)
N3 Ru1 N1 85.45(12)
O1 Ru1 N1 87.91(11)
C38 Ru1 N5 171.50(13)
N3 Ru1 N5 87.12(11)
O1 Ru1 N5 93.64(10)
N1 Ru1 N5 84.77(11)
C38 Ru1 P1 94.27(10)
N3 Ru1 P1 93.33(9)
O1 Ru1 P1 93.40(7)
N1 Ru1 P1 175.57(8)
N5 Ru1 P1 90.91(8)
C83 Ru2 N11 99.45(13)
C83 Ru2 O2 79.49(12)
N11 Ru2 O2 174.08(11)
C83 Ru2 N7 89.99(12)
N11 Ru2 N7 85.68(12)
O2 Ru2 N7 88.49(11)
C83 Ru2 N9 169.69(14)
N11 Ru2 N9 88.52(11)
O2 Ru2 N9 91.92(10)
N7 Ru2 N9 84.07(11)
C83 Ru2 P2 95.82(10)
N11 Ru2 P2 90.88(9)
O2 Ru2 P2 95.02(7)
N7 Ru2 P2 173.68(8)
N9 Ru2 P2 90.55(8)

loop_
_geom_bond_atom_site_label_1
_geom_bond_atom_site_label_2
_geom_bond_distance
C1 N1 1.327(4)
C1 C2 1.390(5)
C1 H1 0.9500
C2 C3 1.371(5)
C2 H2 0.9500
C3 N2 1.357(5)
C3 H3 0.9500
C4 N3 1.337(5)
C4 C5 1.384(5)
C4 H4 0.9500
C5 C6 1.367(5)
C5 H5 0.9500
C6 N4 1.346(5)
C6 H6 0.9500
C7 N5 1.333(4)
C7 C8 1.391(5)
C7 H7 0.9500
C8 C9 1.374(6)
C8 H8 0.9500
C9 N6 1.350(5)
C9 H9 0.9500
C10 C11 1.398(5)
C10 C15 1.397(5)
C10 P1 1.856(4)
C11 C12 1.385(5)
C11 H11 0.9500
C12 C13 1.391(5)
C12 H12 0.9500
C13 C14 1.376(5)
C13 H13 0.9500
C14 C15 1.385(5)
C14 H14 0.9500
C15 H15 0.9500
C16 C21 1.398(5)
C16 C17 1.401(5)
C16 P1 1.839(4)
C17 C18 1.384(5)
C17 H17 0.9500
C18 C19 1.373(6)
C18 H18 0.9500
C19 C20 1.374(6)
C19 H19 0.9500
C20 C21 1.389(5)
C20 H20 0.9500
C21 H21 0.9500
C22 C27 1.383(5)
C22 C23 1.402(5)
C22 P1 1.838(4)
C23 C24 1.388(5)
C23 H23 0.9500
C24 C25 1.378(6)
C24 H24 0.9500
C25 C26 1.374(5)
C25 H25 0.9500
C26 C27 1.399(5)
C26 H26 0.9500
C27 H27 0.9500
C28 O1 1.278(4)
C28 C37 1.404(5)
C28 C29 1.516(5)
C29 C30 1.517(5)
C29 H29A 0.9900
C29 H29B 0.9900
C30 C31 1.380(5)
C30 C36 1.390(5)
C31 C32 1.385(6)
C31 H31 0.9500
C32 C33 1.392(6)
C32 H32 0.9500
C33 C35 1.382(6)
C33 C34 1.503(6)
C34 H34A 0.9800
C34 H34B 0.9800
C34 H34C 0.9800
C35 C36 1.381(6)
C35 H35 0.9500
C36 H36 0.9500
C37 C38 1.396(5)
C37 H37 0.9500
C38 C39 1.486(5)
C38 Ru1 1.999(3)
C39 C40 1.399(5)
C39 C44 1.400(4)
C40 C41 1.388(5)
C40 H40 0.9500
C41 C42 1.393(5)
C41 H41 0.9500
C42 C43 1.384(5)
C42 C45 1.511(5)
C43 C44 1.383(5)
C43 H43 0.9500
C44 H44 0.9500
C45 H45A 0.9800
C45 H45B 0.9800
C45 H45C 0.9800
C46 N7 1.333(5)
C46 C47 1.389(5)
C46 H46 0.9500
C47 C48 1.369(6)
C47 H47 0.9500
C48 N8 1.357(5)
C48 H48 0.9500
C49 N9 1.335(4)
C49 C50 1.392(5)
C49 H49 0.9500
C50 C51 1.366(6)
C50 H50 0.9500
C51 N10 1.350(4)
C51 H51 0.9500
C52 N11 1.334(5)
C52 C53 1.386(5)
C52 H52 0.9500
C53 C54 1.381(5)
C53 H53 0.9500
C54 N12 1.340(5)
C54 H54 0.9500
C55 C60 1.390(5)
C55 C56 1.395(5)
C55 P2 1.849(4)
C56 C57 1.384(5)
C56 H56 0.9500
C57 C58 1.384(5)
C57 H57 0.9500
C58 C59 1.382(6)
C58 H58 0.9500
C59 C60 1.383(5)
C59 H59 0.9500
C60 H60 0.9500
C61 C66 1.393(5)
C61 C62 1.394(5)
C61 P2 1.842(4)
C62 C63 1.390(5)
C62 H62 0.9500
C63 C64 1.375(6)
C63 H63 0.9500
C64 C65 1.369(7)
C64 H64 0.9500
C65 C66 1.391(6)
C65 H65 0.9500
C66 H66 0.9500
C67 C68 1.390(5)
C67 C72 1.398(5)
C67 P2 1.831(4)
C68 C69 1.393(5)
C68 H68 0.9500
C69 C70 1.377(6)
C69 H69 0.9500
C70 C71 1.378(6)
C70 H70 0.9500
C71 C72 1.385(5)
C71 H71 0.9500
C72 H72 0.9500
C73 O2 1.278(4)
C73 C82 1.406(5)
C73 C74 1.514(5)
C74 C75 1.517(5)
C74 H74A 0.9900
C74 H74B 0.9900
C75 C81 1.381(5)
C75 C76 1.390(5)
C76 C77 1.384(6)
C76 H76 0.9500
C77 C78 1.376(6)
C77 H77 0.9500
C78 C80 1.380(5)
C78 C79 1.516(6)
C79 H79A 0.9800
C79 H79B 0.9800
C79 H79C 0.9800
C80 C81 1.384(5)
C80 H80 0.9500
C81 H81 0.9500
C82 C83 1.387(5)
C82 H82 0.9500
C83 C84 1.482(5)
C83 Ru2 2.013(3)
C84 C85 1.397(5)
C84 C89 1.400(5)
C85 C86 1.391(5)
C85 H85 0.9500
C86 C87 1.383(5)
C86 H86 0.9500
C87 C88 1.385(6)
C87 C90 1.513(6)
C88 C89 1.385(5)
C88 H88 0.9500
C89 H89 0.9500
C90 H90A 0.9801
C90 H90B 0.9801
C90 H90C 0.9801
B1 N6 1.533(5)
B1 N2 1.531(5)
B1 N4 1.547(5)
B1 H1A 1.0000
B2 N8 1.521(6)
B2 N10 1.528(5)
B2 N12 1.547(5)
B2 H2A 1.0000
N1 N2 1.374(4)
N1 Ru1 2.121(3)
N3 N4 1.375(4)
N3 Ru1 2.071(3)
N5 N6 1.371(4)
N5 Ru1 2.205(3)
N7 N8 1.370(4)
N7 Ru2 2.117(3)
N9 N10 1.371(4)
N9 Ru2 2.190(3)
N11 N12 1.378(4)
N11 Ru2 2.069(3)
O1 Ru1 2.086(3)
O2 Ru2 2.088(2)
P1 Ru1 2.3069(10)
P2 Ru2 2.3119(10)
